data_4505558
loop_
_publ_author_name
'Zhang, Shu-Quan'
'Jiang, Fei-Long'
'Wu, Ming-Yan'
'Ma, Jie'
'Bu, Yang'
'Hong, Mao-Chun'

_publ_section_title
;
 Assembly of Discrete One-, Two-, and Three-Dimensional Zn(II) Complexes
 Containing Semirigid V-Shaped Tricarboxylate Ligands
;
_journal_issue 3
_journal_name_full 'Crystal Growth &amp; Design'
_journal_page_first 1452
_journal_paper_doi 10.1021/cg201556b
_journal_volume 12
_journal_year 2012
_chemical_formula_sum 'C21 H14 N2 O8 Zn1.5'
_chemical_formula_weight 520.40
_chemical_name_systematic
; 
 ? 
;
_space_group_IT_number 2
_symmetry_cell_setting triclinic
_symmetry_space_group_name_Hall '-P 1'
_symmetry_space_group_name_H-M 'P -1'
_atom_sites_solution_hydrogens geom
_atom_sites_solution_primary direct
_atom_sites_solution_secondary difmap
_audit_creation_method SHELXL-97
_cell_angle_alpha 81.678(14)
_cell_angle_beta 76.877(12)
_cell_angle_gamma 80.706(10)
_cell_formula_units_Z 2
_cell_length_a 7.545(4)
_cell_length_b 9.685(5)
_cell_length_c 13.943(6)
_cell_measurement_reflns_used 2823
_cell_measurement_temperature 293(2)
_cell_measurement_theta_max 27.4934
_cell_measurement_theta_min 2.1444
_cell_volume 973.0(8)
_computing_cell_refinement 'CrystalClear (Rigaku Inc., 2007)'
_computing_data_collection 'CrystalClear (Rigaku Inc., 2007)'
_computing_data_reduction 'CrystalClear (Rigaku Inc., 2007)'
_computing_molecular_graphics 'Bruker SHELXTL'
_computing_publication_material 'Bruker SHELXTL'
_computing_structure_refinement 'SHELXL-97 (Sheldrick, 1997)'
_computing_structure_solution 'SHELXS-97 (Sheldrick, 1990)'
_diffrn_ambient_temperature 293(2)
_diffrn_measured_fraction_theta_full 0.950
_diffrn_measured_fraction_theta_max 0.950
_diffrn_measurement_device_type \w
_diffrn_radiation_monochromator graphite
_diffrn_radiation_source 'fine-focus sealed tube'
_diffrn_radiation_type MoK\a
_diffrn_radiation_wavelength 0.71073
_diffrn_reflns_av_R_equivalents 0.0149
_diffrn_reflns_av_sigmaI/netI 0.0232
_diffrn_reflns_limit_h_max 8
_diffrn_reflns_limit_h_min -8
_diffrn_reflns_limit_k_max 11
_diffrn_reflns_limit_k_min -11
_diffrn_reflns_limit_l_max 15
_diffrn_reflns_limit_l_min -16
_diffrn_reflns_number 6143
_diffrn_reflns_theta_full 25.00
_diffrn_reflns_theta_max 25.00
_diffrn_reflns_theta_min 2.48
_exptl_absorpt_coefficient_mu 1.920
_exptl_absorpt_correction_T_max 1.0000
_exptl_absorpt_correction_T_min 0.8464
_exptl_absorpt_correction_type multi-scan
_exptl_absorpt_process_details '(CrystalClear; Rigaku, 2000)'
_exptl_crystal_colour brown
_exptl_crystal_density_diffrn 1.776
_exptl_crystal_density_method 'not measured'
_exptl_crystal_description needle
_exptl_crystal_F_000 526
_exptl_crystal_size_max 0.25
_exptl_crystal_size_mid 0.08
_exptl_crystal_size_min 0.05
_refine_diff_density_max 0.479
_refine_diff_density_min -0.590
_refine_diff_density_rms 0.056
_refine_ls_extinction_method none
_refine_ls_goodness_of_fit_ref 1.023
_refine_ls_hydrogen_treatment constr
_refine_ls_matrix_type full
_refine_ls_number_parameters 295
_refine_ls_number_reflns 3259
_refine_ls_number_restraints 0
_refine_ls_restrained_S_all 1.023
_refine_ls_R_factor_all 0.0278
_refine_ls_R_factor_gt 0.0259
_refine_ls_shift/su_max 0.002
_refine_ls_shift/su_mean 0.000
_refine_ls_structure_factor_coef Fsqd
_refine_ls_weighting_details 'calc w=1/[\s^2^(Fo^2^)+(0.0405P)^2^+0.7456P] where P=(Fo^2^+2Fc^2^)/3'
_refine_ls_weighting_scheme calc
_refine_ls_wR_factor_gt 0.0713
_refine_ls_wR_factor_ref 0.0729
_reflns_number_gt 3066
_reflns_number_total 3259
_reflns_threshold_expression >2sigma(I)
_cod_data_source_file cg201556b_si_001.cif
_cod_data_source_block 5
_cod_depositor_comments
;
The following automatic conversions were performed:

'_symmetry_cell_setting' value 'Triclinic' changed to 'triclinic'
according to /home/saulius/struct/CIF-dictionaries/cif_core.dic
dictionary named 'cif_core.dic' version 2.4.1 from
2010-06-29.

'_exptl_absorpt_correction_type' value 'Multi-scan'
changed to 'multi-scan' according to
/home/saulius/struct/CIF-dictionaries/cif_core.dic dictionary named
'cif_core.dic' version 2.4.1 from 2010-06-29.

Automatic conversion script
Id: cif_fix_values 1715 2011-07-08 13:25:40Z adriana 
;
_cod_original_sg_symbol_H-M P-1
_cod_original_formula_sum 'C21 H14 N2 O8 Zn1.50'
_cod_database_code 4505558

loop_
_symmetry_equiv_pos_as_xyz
'x, y, z'
'-x, -y, -z'

loop_
_atom_site_label
_atom_site_type_symbol
_atom_site_fract_x
_atom_site_fract_y
_atom_site_fract_z
_atom_site_U_iso_or_equiv
_atom_site_adp_type
_atom_site_occupancy
_atom_site_symmetry_multiplicity
_atom_site_calc_flag
_atom_site_refinement_flags
Zn1 Zn 0.77241(3) 0.40863(3) 0.495911(18) 0.02418(10) Uani 1 1 d .
Zn2 Zn 0.5000 1.0000 0.5000 0.02424(11) Uani 1 2 d S
O4 O 0.8334(2) 0.60795(15) 0.47307(11) 0.0231(3) Uani 1 1 d .
O8 O 0.7779(2) 0.94820(16) 0.47203(13) 0.0300(4) Uani 1 1 d .
O6 O 0.4657(2) 0.80724(17) 0.44196(12) 0.0290(4) Uani 1 1 d .
O2 O 1.0189(2) 0.83848(18) -0.41217(12) 0.0323(4) Uani 1 1 d .
O5 O 0.4682(2) 0.58701(16) 0.41482(12) 0.0281(4) Uani 1 1 d .
O1 O 1.1424(2) 0.62660(17) -0.35828(12) 0.0327(4) Uani 1 1 d .
O3 O 1.1020(2) 0.67329(18) 0.39353(12) 0.0311(4) Uani 1 1 d .
O7 O 0.6712(3) 0.8328(2) 0.04514(13) 0.0456(5) Uani 1 1 d .
C5 C 0.7761(3) 0.8092(3) -0.04804(18) 0.0324(6) Uani 1 1 d .
N1 N 0.5341(3) 1.12903(19) 0.35649(14) 0.0241(4) Uani 1 1 d .
N2 N 0.4865(3) 1.4776(2) 0.05108(16) 0.0390(5) Uani 1 1 d .
C9 C 0.5306(3) 0.7038(2) 0.39564(16) 0.0217(5) Uani 1 1 d .
C8 C 0.9378(3) 0.6596(2) 0.39701(16) 0.0212(5) Uani 1 1 d .
C10 C 0.6794(3) 0.7182(2) 0.30371(16) 0.0219(5) Uani 1 1 d .
C1 C 1.0435(3) 0.7439(2) -0.34420(16) 0.0239(5) Uani 1 1 d .
C15 C 0.8665(3) 0.7067(2) 0.30445(16) 0.0216(5) Uani 1 1 d .
C14 C 0.9882(3) 0.7386(3) 0.21595(18) 0.0304(5) Uani 1 1 d .
H14 H 1.1152 0.7320 0.2157 0.036 Uiso 1 1 calc R
C17 C 0.6593(4) 1.1501(3) 0.18267(18) 0.0338(6) Uani 1 1 d .
H17 H 0.7368 1.1089 0.1275 0.041 Uiso 1 1 calc R
C2 C 0.9536(3) 0.7670(2) -0.23938(17) 0.0246(5) Uani 1 1 d .
C11 C 0.6204(3) 0.7541(3) 0.21498(17) 0.0285(5) Uani 1 1 d .
H11 H 0.4944 0.7570 0.2140 0.034 Uiso 1 1 calc R
C7 C 0.9656(3) 0.6593(3) -0.16310(18) 0.0307(5) Uani 1 1 d .
H7 H 1.0354 0.5709 -0.1769 0.037 Uiso 1 1 calc R
C12 C 0.7443(3) 0.7855(3) 0.12837(17) 0.0301(5) Uani 1 1 d .
C18 C 0.5629(3) 1.2838(2) 0.16933(18) 0.0286(5) Uani 1 1 d .
C13 C 0.9285(3) 0.7798(3) 0.12804(18) 0.0360(6) Uani 1 1 d .
H13 H 1.0130 0.8038 0.0684 0.043 Uiso 1 1 calc R
C3 C 0.8519(3) 0.8963(3) -0.21875(18) 0.0313(5) Uani 1 1 d .
H3 H 0.8431 0.9701 -0.2710 0.038 Uiso 1 1 calc R
C21 C 0.5748(4) 1.3574(3) 0.06881(19) 0.0362(6) Uani 1 1 d .
H21 H 0.6519 1.3130 0.0149 0.043 Uiso 1 1 calc R
C19 C 0.4567(4) 1.3400(2) 0.25288(18) 0.0320(5) Uani 1 1 d .
H19 H 0.3923 1.4326 0.2477 0.038 Uiso 1 1 calc R
C6 C 0.8766(4) 0.6797(3) -0.06720(18) 0.0351(6) Uani 1 1 d .
H6 H 0.8843 0.6058 -0.0149 0.042 Uiso 1 1 calc R
C4 C 0.7635(4) 0.9183(3) -0.12276(19) 0.0359(6) Uani 1 1 d .
H4 H 0.6952 1.0069 -0.1085 0.043 Uiso 1 1 calc R
C20 C 0.4455(3) 1.2597(2) 0.34407(18) 0.0306(5) Uani 1 1 d .
H20 H 0.3713 1.2993 0.4007 0.037 Uiso 1 1 calc R
C16 C 0.6423(3) 1.0770(2) 0.27617(17) 0.0300(5) Uani 1 1 d .
H16 H 0.7103 0.9861 0.2838 0.036 Uiso 1 1 calc R
H8A H 0.8589 0.8791 0.4559 0.036 Uiso 1 1 d R
H8B H 0.8320 1.0210 0.4637 0.036 Uiso 1 1 d R

loop_
_atom_site_aniso_label
_atom_site_aniso_U_11
_atom_site_aniso_U_22
_atom_site_aniso_U_33
_atom_site_aniso_U_23
_atom_site_aniso_U_13
_atom_site_aniso_U_12
Zn1 0.02530(16) 0.02929(16) 0.01634(16) -0.00017(11) -0.00073(11) -0.00621(11)
Zn2 0.0250(2) 0.0280(2) 0.0169(2) 0.00607(14) -0.00471(15) -0.00244(14)
O4 0.0241(8) 0.0249(8) 0.0180(8) 0.0000(6) -0.0014(6) -0.0030(6)
O8 0.0263(8) 0.0259(8) 0.0354(10) 0.0052(7) -0.0076(7) -0.0021(6)
O6 0.0300(9) 0.0311(9) 0.0240(9) -0.0072(7) -0.0007(7) -0.0016(7)
O2 0.0359(9) 0.0381(9) 0.0199(9) 0.0072(7) -0.0059(7) -0.0054(7)
O5 0.0237(8) 0.0274(8) 0.0299(9) 0.0003(7) -0.0002(7) -0.0050(6)
O1 0.0411(10) 0.0316(9) 0.0202(8) -0.0034(7) -0.0012(7) 0.0031(7)
O3 0.0217(8) 0.0467(10) 0.0243(9) 0.0058(7) -0.0065(7) -0.0089(7)
O7 0.0356(10) 0.0763(14) 0.0160(9) -0.0036(9) -0.0046(8) 0.0157(9)
C5 0.0290(12) 0.0489(15) 0.0169(12) -0.0034(10) -0.0035(10) 0.0001(11)
N1 0.0298(10) 0.0238(9) 0.0184(10) 0.0031(7) -0.0080(8) -0.0038(7)
N2 0.0512(14) 0.0398(12) 0.0212(11) 0.0130(9) -0.0089(10) -0.0051(10)
C9 0.0192(10) 0.0283(11) 0.0172(11) 0.0018(9) -0.0075(9) -0.0006(9)
C8 0.0219(11) 0.0207(10) 0.0198(11) -0.0022(8) -0.0033(9) -0.0012(8)
C10 0.0236(11) 0.0244(11) 0.0163(11) -0.0003(8) -0.0028(9) -0.0029(8)
C1 0.0240(11) 0.0318(12) 0.0172(11) 0.0008(9) -0.0055(9) -0.0094(9)
C15 0.0219(11) 0.0245(11) 0.0173(11) -0.0013(8) -0.0031(9) -0.0018(8)
C14 0.0226(12) 0.0434(14) 0.0224(13) 0.0002(10) -0.0014(10) -0.0042(10)
C17 0.0432(15) 0.0336(13) 0.0191(12) 0.0011(10) -0.0019(11) 0.0013(11)
C2 0.0278(12) 0.0289(11) 0.0173(11) 0.0001(9) -0.0053(9) -0.0063(9)
C11 0.0222(11) 0.0398(13) 0.0229(13) -0.0044(10) -0.0051(10) -0.0006(9)
C7 0.0371(13) 0.0287(12) 0.0234(13) 0.0004(10) -0.0059(10) 0.0002(10)
C12 0.0328(13) 0.0390(13) 0.0147(12) -0.0004(10) -0.0054(10) 0.0044(10)
C18 0.0320(12) 0.0319(12) 0.0212(12) 0.0069(9) -0.0083(10) -0.0072(10)
C13 0.0313(13) 0.0544(16) 0.0169(12) 0.0018(11) 0.0023(10) -0.0062(11)
C3 0.0398(14) 0.0310(12) 0.0201(12) 0.0011(9) -0.0062(10) 0.0000(10)
C21 0.0424(14) 0.0392(15) 0.0228(13) 0.0081(11) -0.0056(11) -0.0049(11)
C19 0.0405(14) 0.0238(11) 0.0276(13) 0.0046(9) -0.0091(11) 0.0037(10)
C6 0.0393(14) 0.0401(14) 0.0215(13) 0.0065(10) -0.0065(11) -0.0007(11)
C4 0.0401(14) 0.0377(14) 0.0257(13) -0.0051(11) -0.0056(11) 0.0065(11)
C20 0.0385(13) 0.0282(12) 0.0207(12) 0.0009(9) -0.0039(10) 0.0019(10)
C16 0.0394(14) 0.0237(11) 0.0239(13) 0.0005(9) -0.0071(11) 0.0026(10)

loop_
_atom_type_symbol
_atom_type_description
_atom_type_scat_dispersion_real
_atom_type_scat_dispersion_imag
_atom_type_scat_source
C C 0.0033 0.0016 'International Tables Vol C Tables 4.2.6.8 and 6.1.1.4'
N N 0.0061 0.0033 'International Tables Vol C Tables 4.2.6.8 and 6.1.1.4'
O O 0.0106 0.0060 'International Tables Vol C Tables 4.2.6.8 and 6.1.1.4'
Zn Zn 0.2839 1.4301 'International Tables Vol C Tables 4.2.6.8 and 6.1.1.4'
H H 0.0000 0.0000 'International Tables Vol C Tables 4.2.6.8 and 6.1.1.4'

loop_
_geom_angle_atom_site_label_1
_geom_angle_atom_site_label_2
_geom_angle_atom_site_label_3
_geom_angle
_geom_angle_site_symmetry_1
_geom_angle_site_symmetry_3
O1 Zn1 O5 132.60(8) 2_765 2_666
O1 Zn1 O3 125.68(8) 2_765 2_766
O5 Zn1 O3 91.43(8) 2_666 2_766
O1 Zn1 O4 95.03(7) 2_765 .
O5 Zn1 O4 106.28(6) 2_666 .
O3 Zn1 O4 101.33(7) 2_766 .
O8 Zn2 O8 180.000(1) . 2_676
O8 Zn2 N1 87.49(7) . .
O8 Zn2 N1 92.51(7) 2_676 .
O8 Zn2 N1 92.51(7) . 2_676
O8 Zn2 N1 87.49(7) 2_676 2_676
N1 Zn2 N1 180.0 . 2_676
O8 Zn2 O6 88.73(7) . 2_676
O8 Zn2 O6 91.27(7) 2_676 2_676
N1 Zn2 O6 84.72(7) . 2_676
N1 Zn2 O6 95.28(7) 2_676 2_676
O8 Zn2 O6 91.27(6) . .
O8 Zn2 O6 88.73(7) 2_676 .
N1 Zn2 O6 95.28(7) . .
N1 Zn2 O6 84.72(7) 2_676 .
O6 Zn2 O6 180.000(1) 2_676 .
C8 O4 Zn1 125.00(13) . .
Zn2 O8 H8A 139.9 . .
Zn2 O8 H8B 111.4 . .
H8A O8 H8B 107.6 . .
C9 O6 Zn2 150.74(15) . .
C9 O5 Zn1 114.48(14) . 2_666
C1 O1 Zn1 115.39(15) . 2_765
C8 O3 Zn1 121.65(15) . 2_766
C12 O7 C5 119.67(19) . .
C4 C5 C6 121.4(2) . .
C4 C5 O7 116.4(2) . .
C6 C5 O7 122.0(2) . .
C20 N1 C16 117.3(2) . .
C20 N1 Zn2 122.41(15) . .
C16 N1 Zn2 120.24(15) . .
C21 N2 N2 111.8(3) . 2_685
O6 C9 O5 124.1(2) . .
O6 C9 C10 119.86(19) . .
O5 C9 C10 115.67(19) . .
O3 C8 O4 123.8(2) . .
O3 C8 C15 116.90(19) . .
O4 C8 C15 119.33(19) . .
C11 C10 C15 119.9(2) . .
C11 C10 C9 115.9(2) . .
C15 C10 C9 124.0(2) . .
O2 C1 O1 123.5(2) . .
O2 C1 C2 119.4(2) . .
O1 C1 C2 117.1(2) . .
C14 C15 C10 118.6(2) . .
C14 C15 C8 119.6(2) . .
C10 C15 C8 121.87(19) . .
C15 C14 C13 121.5(2) . .
C15 C14 H14 119.2 . .
C13 C14 H14 119.2 . .
C16 C17 C18 119.9(2) . .
C16 C17 H17 120.0 . .
C18 C17 H17 120.0 . .
C7 C2 C3 119.6(2) . .
C7 C2 C1 120.6(2) . .
C3 C2 C1 119.7(2) . .
C12 C11 C10 120.1(2) . .
C12 C11 H11 119.9 . .
C10 C11 H11 119.9 . .
C6 C7 C2 120.3(2) . .
C6 C7 H7 119.9 . .
C2 C7 H7 119.9 . .
C11 C12 O7 116.2(2) . .
C11 C12 C13 120.8(2) . .
O7 C12 C13 122.8(2) . .
C19 C18 C17 117.4(2) . .
C19 C18 C21 123.2(2) . .
C17 C18 C21 119.4(2) . .
C12 C13 C14 118.9(2) . .
C12 C13 H13 120.5 . .
C14 C13 H13 120.5 . .
C4 C3 C2 120.5(2) . .
C4 C3 H3 119.7 . .
C2 C3 H3 119.7 . .
N2 C21 C18 122.6(2) . .
N2 C21 H21 118.7 . .
C18 C21 H21 118.7 . .
C18 C19 C20 119.2(2) . .
C18 C19 H19 120.4 . .
C20 C19 H19 120.4 . .
C7 C6 C5 119.3(2) . .
C7 C6 H6 120.4 . .
C5 C6 H6 120.4 . .
C5 C4 C3 118.9(2) . .
C5 C4 H4 120.6 . .
C3 C4 H4 120.6 . .
N1 C20 C19 123.3(2) . .
N1 C20 H20 118.3 . .
C19 C20 H20 118.3 . .
N1 C16 C17 122.7(2) . .
N1 C16 H16 118.6 . .
C17 C16 H16 118.6 . .

loop_
_geom_bond_atom_site_label_1
_geom_bond_atom_site_label_2
_geom_bond_distance
_geom_bond_site_symmetry_2
Zn1 O1 1.9418(18) 2_765
Zn1 O5 1.9523(17) 2_666
Zn1 O3 1.9926(18) 2_766
Zn1 O4 2.0202(18) .
Zn2 O8 2.0357(19) .
Zn2 O8 2.0357(19) 2_676
Zn2 N1 2.186(2) .
Zn2 N1 2.186(2) 2_676
Zn2 O6 2.2126(18) 2_676
Zn2 O6 2.2126(18) .
O4 C8 1.261(3) .
O8 H8A 0.8491 .
O8 H8B 0.8520 .
O6 C9 1.244(3) .
O2 C1 1.243(3) .
O5 C9 1.265(3) .
O5 Zn1 1.9523(17) 2_666
O1 C1 1.269(3) .
O1 Zn1 1.9418(18) 2_765
O3 C8 1.256(3) .
O3 Zn1 1.9926(18) 2_766
O7 C12 1.384(3) .
O7 C5 1.388(3) .
C5 C4 1.380(4) .
C5 C6 1.385(4) .
N1 C20 1.340(3) .
N1 C16 1.338(3) .
N2 C21 1.266(3) .
N2 N2 1.406(4) 2_685
C9 C10 1.506(3) .
C8 C15 1.493(3) .
C10 C11 1.387(3) .
C10 C15 1.400(3) .
C1 C2 1.497(3) .
C15 C14 1.388(3) .
C14 C13 1.384(4) .
C14 H14 0.9500 .
C17 C16 1.379(3) .
C17 C18 1.389(3) .
C17 H17 0.9500 .
C2 C7 1.386(3) .
C2 C3 1.390(3) .
C11 C12 1.377(3) .
C11 H11 0.9500 .
C7 C6 1.380(3) .
C7 H7 0.9500 .
C12 C13 1.381(4) .
C18 C19 1.383(3) .
C18 C21 1.468(3) .
C13 H13 0.9500 .
C3 C4 1.383(3) .
C3 H3 0.9500 .
C21 H21 0.9500 .
C19 C20 1.383(3) .
C19 H19 0.9500 .
C6 H6 0.9500 .
C4 H4 0.9500 .
C20 H20 0.9500 .
C16 H16 0.9500 .
